data_4117804
loop_
_publ_author_name
'Jonathan P. Moerdyk'
'Christopher W. Bielawski'

_publ_contact_author_address 'The University of Texas at Austin, Austin, TX 78712, United States'
_publ_contact_author_email bielawski@cm.utexas.edu
_publ_contact_author_fax 512-471-8696
_publ_contact_author_name 'Christopher W. Bielawski'
_publ_contact_author_phone 512-232-3839
_publ_section_title
;
 Alkyne and Reversible Nitrile Activation: N,N'-Diamidocarbene-Facilitated
 Synthesis of Cyclopropenes, Cyclopropenones, and Azirines
;
_journal_name_full 'Journal of the American Chemical Society'
_journal_page_first 6116
_journal_page_last 6119
_journal_paper_doi 10.1021/ja3014105
_journal_volume 134
_journal_year 2012
_chemical_formula_moiety 1-(4-t-butylphenyl)-4,8-Mes2-6,6-dimethyl-4,8-diazaspiro[2.5]octane-5,7-dione
_chemical_formula_sum 'C42 H48 N2 O2'
_chemical_formula_weight 612.82
_chemical_name_common DACtBuphenylacetylene
_chemical_name_systematic
; 
 ? 
;
_space_group_IT_number 14
_symmetry_cell_setting monoclinic
_symmetry_space_group_name_Hall '-P 2yn'
_symmetry_space_group_name_H-M 'P 1 21/n 1'
_atom_sites_solution_hydrogens geom
_atom_sites_solution_primary direct
_atom_sites_solution_secondary difmap
_audit_creation_method SHELXL-97
_cell_angle_alpha 90.00
_cell_angle_beta 100.763(2)
_cell_angle_gamma 90.00
_cell_formula_units_Z 4
_cell_length_a 16.8334(16)
_cell_length_b 8.7348(8)
_cell_length_c 24.305(2)
_cell_measurement_temperature 120(2)
_cell_volume 3510.9(5)
_computing_cell_refinement 'CrystalClear (Rigaku Inc., 2008)'
_computing_data_collection 'CrystalClear (Rigaku Inc., 2008)'
_computing_data_reduction 'CrystalClear (Rigaku Inc., 2008)'
_computing_structure_refinement 'SHELXL-97 (Sheldrick, 1997)'
_computing_structure_solution 'SHELXS-97 (Sheldrick, 1990)'
_diffrn_ambient_temperature 120(2)
_diffrn_measured_fraction_theta_full 0.998
_diffrn_measured_fraction_theta_max 0.998
_diffrn_measurement_device_type 'CCD area detector'
_diffrn_measurement_method 'phi and omega scans'
_diffrn_radiation_monochromator graphite
_diffrn_radiation_source 'fine-focus sealed tube'
_diffrn_radiation_type MoK\a
_diffrn_radiation_wavelength 0.71075
_diffrn_reflns_av_R_equivalents 0.0726
_diffrn_reflns_av_sigmaI/netI 0.0380
_diffrn_reflns_limit_h_max 20
_diffrn_reflns_limit_h_min -20
_diffrn_reflns_limit_k_max 10
_diffrn_reflns_limit_k_min -10
_diffrn_reflns_limit_l_max 28
_diffrn_reflns_limit_l_min -28
_diffrn_reflns_number 67264
_diffrn_reflns_theta_full 25.00
_diffrn_reflns_theta_max 25.00
_diffrn_reflns_theta_min 3.01
_exptl_absorpt_coefficient_mu 0.070
_exptl_absorpt_correction_type none
_exptl_absorpt_process_details none
_exptl_crystal_colour colorless
_exptl_crystal_density_diffrn 1.159
_exptl_crystal_description plates
_exptl_crystal_F_000 1320
_exptl_crystal_size_max 0.18
_exptl_crystal_size_mid 0.14
_exptl_crystal_size_min 0.03
_refine_diff_density_max 0.316
_refine_diff_density_min -0.289
_refine_diff_density_rms 0.045
_refine_ls_extinction_method none
_refine_ls_goodness_of_fit_ref 1.005
_refine_ls_hydrogen_treatment constr
_refine_ls_matrix_type full
_refine_ls_number_parameters 426
_refine_ls_number_reflns 6176
_refine_ls_number_restraints 0
_refine_ls_restrained_S_all 1.005
_refine_ls_R_factor_all 0.0713
_refine_ls_R_factor_gt 0.0561
_refine_ls_shift/su_max 0.022
_refine_ls_shift/su_mean 0.000
_refine_ls_structure_factor_coef Fsqd
_refine_ls_weighting_details 'calc w=1/[\s^2^(Fo^2^)+(0.0906P)^2^+1.9985P] where P=(Fo^2^+2Fc^2^)/3'
_refine_ls_weighting_scheme calc
_refine_ls_wR_factor_gt 0.1446
_refine_ls_wR_factor_ref 0.1552
_reflns_number_gt 5117
_reflns_number_total 6176
_reflns_threshold_expression >2sigma(I)
_cod_data_source_file ja3014105_si_002_2.cif
_cod_data_source_block DACtBuphenylacetylene2b
_cod_original_cell_volume 3510.9(6)
_cod_database_code 4117804

loop_
_symmetry_equiv_pos_as_xyz
'x, y, z'
'-x+1/2, y+1/2, -z+1/2'
'-x, -y, -z'
'x-1/2, -y-1/2, z-1/2'

loop_
_atom_site_label
_atom_site_type_symbol
_atom_site_fract_x
_atom_site_fract_y
_atom_site_fract_z
_atom_site_U_iso_or_equiv
_atom_site_adp_type
_atom_site_occupancy
_atom_site_symmetry_multiplicity
_atom_site_calc_flag
_atom_site_refinement_flags
O1 O 0.72977(8) 0.34194(16) 0.13192(6) 0.0229(3) Uani 1 1 d .
N1 N 0.75572(10) 0.08691(18) 0.13042(7) 0.0176(4) Uani 1 1 d .
C1 C 0.79814(12) -0.0458(2) 0.11167(8) 0.0174(4) Uani 1 1 d .
N2 N 0.87882(10) -0.00287(18) 0.10256(7) 0.0184(4) Uani 1 1 d .
O2 O 0.96895(8) 0.17980(16) 0.08753(6) 0.0249(4) Uani 1 1 d .
C2 C 0.76808(12) 0.2352(2) 0.11600(8) 0.0179(4) Uani 1 1 d .
C3 C 0.82969(12) 0.2602(2) 0.07809(8) 0.0183(4) Uani 1 1 d .
C4 C 0.89910(12) 0.1440(2) 0.09040(8) 0.0181(4) Uani 1 1 d .
C5 C 0.78542(13) 0.2353(2) 0.01674(8) 0.0227(5) Uani 1 1 d .
H5A H 0.7602 0.1363 0.0134 0.034 Uiso 1 1 calc R
H5B H 0.8237 0.2412 -0.0079 0.034 Uiso 1 1 calc R
H5C H 0.7449 0.3129 0.0068 0.034 Uiso 1 1 calc R
C6 C 0.86336(13) 0.4235(2) 0.08461(9) 0.0232(5) Uani 1 1 d .
H6A H 0.8940 0.4368 0.1218 0.035 Uiso 1 1 calc R
H6B H 0.8195 0.4954 0.0783 0.035 Uiso 1 1 calc R
H6C H 0.8977 0.4407 0.0578 0.035 Uiso 1 1 calc R
C7 C 0.93855(12) -0.1233(2) 0.10035(8) 0.0188(4) Uani 1 1 d .
C8 C 0.98720(12) -0.1761(2) 0.14988(9) 0.0219(5) Uani 1 1 d .
C9 C 1.04359(12) -0.2913(2) 0.14562(9) 0.0237(5) Uani 1 1 d .
H9A H 1.0762 -0.3271 0.1782 0.028 Uiso 1 1 calc R
C10 C 1.05282(12) -0.3543(2) 0.09456(9) 0.0221(5) Uani 1 1 d .
C11 C 1.00544(12) -0.2945(2) 0.04617(9) 0.0215(5) Uani 1 1 d .
H11A H 1.0120 -0.3324 0.0116 0.026 Uiso 1 1 calc R
C12 C 0.94823(12) -0.1791(2) 0.04797(9) 0.0200(4) Uani 1 1 d .
C13 C 0.90077(13) -0.1161(3) -0.00605(9) 0.0248(5) Uani 1 1 d .
H13A H 0.8457 -0.0995 -0.0021 0.037 Uiso 1 1 calc R
H13B H 0.9022 -0.1879 -0.0358 0.037 Uiso 1 1 calc R
H13C H 0.9242 -0.0209 -0.0146 0.037 Uiso 1 1 calc R
C14 C 1.11147(14) -0.4847(3) 0.09244(10) 0.0300(5) Uani 1 1 d .
H14A H 1.1585 -0.4707 0.1212 0.045 Uiso 1 1 calc R
H14B H 1.1272 -0.4860 0.0565 0.045 Uiso 1 1 calc R
H14C H 1.0859 -0.5800 0.0983 0.045 Uiso 1 1 calc R
C15 C 0.98251(14) -0.1115(3) 0.20692(9) 0.0295(5) Uani 1 1 d .
H15A H 0.9665 -0.0060 0.2032 0.044 Uiso 1 1 calc R
H15B H 1.0346 -0.1191 0.2309 0.044 Uiso 1 1 calc R
H15C H 0.9436 -0.1683 0.2229 0.044 Uiso 1 1 calc R
C16 C 0.69315(12) 0.0538(2) 0.16276(8) 0.0181(4) Uani 1 1 d .
C17 C 0.71569(12) 0.0265(2) 0.22038(8) 0.0195(4) Uani 1 1 d .
C18 C 0.65587(12) -0.0207(2) 0.24976(9) 0.0209(5) Uani 1 1 d .
H18A H 0.6702 -0.0411 0.2879 0.025 Uiso 1 1 calc R
C19 C 0.57526(12) -0.0380(2) 0.22325(9) 0.0218(5) Uani 1 1 d .
C20 C 0.55423(12) 0.0006(2) 0.16681(9) 0.0212(5) Uani 1 1 d .
H20A H 0.5001 -0.0038 0.1495 0.025 Uiso 1 1 calc R
C21 C 0.61192(12) 0.0459(2) 0.13524(8) 0.0197(4) Uani 1 1 d .
C22 C 0.58642(13) 0.0811(3) 0.07366(9) 0.0262(5) Uani 1 1 d .
H22A H 0.5285 0.0870 0.0643 0.039 Uiso 1 1 calc R
H22B H 0.6052 0.0014 0.0520 0.039 Uiso 1 1 calc R
H22C H 0.6093 0.1771 0.0654 0.039 Uiso 1 1 calc R
C23 C 0.51384(13) -0.1023(3) 0.25536(10) 0.0289(5) Uani 1 1 d .
H23A H 0.4641 -0.1227 0.2299 0.043 Uiso 1 1 calc R
H23B H 0.5042 -0.0293 0.2829 0.043 Uiso 1 1 calc R
H23C H 0.5342 -0.1956 0.2736 0.043 Uiso 1 1 calc R
C24 C 0.80186(13) 0.0459(3) 0.25132(9) 0.0261(5) Uani 1 1 d .
H24A H 0.8129 -0.0273 0.2813 0.039 Uiso 1 1 calc R
H24B H 0.8090 0.1476 0.2664 0.039 Uiso 1 1 calc R
H24C H 0.8384 0.0296 0.2259 0.039 Uiso 1 1 calc R
C25 C 0.78532(12) -0.1979(2) 0.13453(9) 0.0198(4) Uani 1 1 d .
H25A H 0.7951 -0.2632 0.1653 0.024 Uiso 1 1 calc R
C26 C 0.75095(12) -0.1785(2) 0.08223(8) 0.0182(4) Uani 1 1 d .
C27 C 0.69969(12) -0.2510(2) 0.03415(8) 0.0198(4) Uani 1 1 d .
C28 C 0.68756(13) -0.1948(2) -0.02083(9) 0.0241(5) Uani 1 1 d .
H28A H 0.7087 -0.1001 -0.0279 0.029 Uiso 1 1 calc R
C29 C 0.64414(13) -0.2795(2) -0.06479(9) 0.0264(5) Uani 1 1 d .
H29A H 0.6373 -0.2402 -0.1009 0.032 Uiso 1 1 calc R
C30 C 0.61033(12) -0.4227(2) -0.05636(9) 0.0225(5) Uani 1 1 d .
C31 C 0.61879(13) -0.4730(2) -0.00087(9) 0.0241(5) Uani 1 1 d .
H31A H 0.5943 -0.5641 0.0066 0.029 Uiso 1 1 calc R
C32 C 0.66279(12) -0.3903(2) 0.04325(9) 0.0221(5) Uani 1 1 d .
H32A H 0.6679 -0.4279 0.0795 0.027 Uiso 1 1 calc R
C33 C 0.56855(13) -0.5182(2) -0.10665(9) 0.0275(5) Uani 1 1 d .
C34 C 0.53953(15) -0.6741(3) -0.08879(11) 0.0362(6) Uani 1 1 d .
H34A H 0.5851 -0.7322 -0.0702 0.054 Uiso 1 1 calc R
H34B H 0.5130 -0.7289 -0.1213 0.054 Uiso 1 1 calc R
H34C H 0.5024 -0.6587 -0.0638 0.054 Uiso 1 1 calc R
C35 C 0.49498(14) -0.4305(3) -0.13895(10) 0.0340(6) Uani 1 1 d .
H35A H 0.4573 -0.4112 -0.1146 0.051 Uiso 1 1 calc R
H35B H 0.4692 -0.4906 -0.1703 0.051 Uiso 1 1 calc R
H35C H 0.5126 -0.3349 -0.1521 0.051 Uiso 1 1 calc R
C36 C 0.62961(15) -0.5468(3) -0.14597(11) 0.0383(6) Uani 1 1 d .
H36A H 0.6759 -0.6004 -0.1259 0.057 Uiso 1 1 calc R
H36B H 0.6465 -0.4506 -0.1590 0.057 Uiso 1 1 calc R
H36C H 0.6043 -0.6073 -0.1774 0.057 Uiso 1 1 calc R
C37 C 0.21084(17) -0.0138(3) 0.14361(11) 0.0420(7) Uani 1 1 d .
H37A H 0.1918 -0.0895 0.1176 0.050 Uiso 1 1 calc R
C38 C 0.15728(15) 0.0891(4) 0.16060(11) 0.0475(8) Uani 1 1 d .
H38A H 0.1024 0.0832 0.1456 0.057 Uiso 1 1 calc R
C39 C 0.18570(17) 0.2005(3) 0.19995(12) 0.0474(7) Uani 1 1 d .
H39A H 0.1497 0.2683 0.2118 0.057 Uiso 1 1 calc R
C40 C 0.26759(16) 0.2110(3) 0.22169(11) 0.0414(6) Uani 1 1 d .
H40A H 0.2868 0.2861 0.2479 0.050 Uiso 1 1 calc R
C41 C 0.32065(15) 0.1092(3) 0.20426(10) 0.0363(6) Uani 1 1 d .
H41A H 0.3757 0.1167 0.2187 0.044 Uiso 1 1 calc R
C42 C 0.29284(15) -0.0034(3) 0.16563(10) 0.0354(6) Uani 1 1 d .
H42A H 0.3289 -0.0720 0.1544 0.042 Uiso 1 1 calc R

loop_
_atom_site_aniso_label
_atom_site_aniso_U_11
_atom_site_aniso_U_22
_atom_site_aniso_U_33
_atom_site_aniso_U_23
_atom_site_aniso_U_13
_atom_site_aniso_U_12
O1 0.0259(8) 0.0147(7) 0.0291(8) -0.0026(6) 0.0075(6) 0.0027(6)
N1 0.0191(9) 0.0128(8) 0.0214(9) 0.0002(7) 0.0053(7) 0.0007(7)
C1 0.0174(10) 0.0144(10) 0.0204(11) -0.0007(8) 0.0039(8) -0.0001(8)
N2 0.0171(8) 0.0139(8) 0.0245(9) 0.0000(7) 0.0045(7) 0.0007(7)
O2 0.0192(8) 0.0196(8) 0.0370(9) 0.0014(6) 0.0076(6) -0.0024(6)
C2 0.0201(10) 0.0137(10) 0.0179(10) -0.0010(8) -0.0012(8) -0.0006(8)
C3 0.0190(10) 0.0119(10) 0.0246(11) 0.0008(8) 0.0057(8) 0.0002(8)
C4 0.0201(10) 0.0157(10) 0.0184(10) -0.0027(8) 0.0029(8) -0.0022(8)
C5 0.0249(11) 0.0185(10) 0.0247(11) 0.0030(9) 0.0049(9) 0.0022(9)
C6 0.0249(11) 0.0162(10) 0.0292(12) 0.0006(9) 0.0069(9) -0.0020(9)
C7 0.0156(10) 0.0122(10) 0.0291(11) 0.0015(8) 0.0054(8) 0.0005(8)
C8 0.0197(10) 0.0189(10) 0.0266(11) -0.0002(9) 0.0027(9) -0.0023(9)
C9 0.0205(11) 0.0207(11) 0.0287(12) 0.0049(9) 0.0018(9) 0.0004(9)
C10 0.0188(10) 0.0142(10) 0.0334(12) 0.0033(9) 0.0056(9) -0.0020(8)
C11 0.0214(11) 0.0164(10) 0.0279(11) -0.0022(8) 0.0077(9) -0.0022(8)
C12 0.0184(10) 0.0166(10) 0.0256(11) 0.0008(8) 0.0055(8) -0.0012(8)
C13 0.0252(11) 0.0244(11) 0.0258(11) 0.0001(9) 0.0071(9) 0.0036(9)
C14 0.0287(12) 0.0217(11) 0.0395(14) 0.0011(10) 0.0065(10) 0.0052(10)
C15 0.0265(12) 0.0332(13) 0.0267(12) 0.0001(10) -0.0007(9) 0.0070(10)
C16 0.0209(10) 0.0104(9) 0.0240(11) -0.0007(8) 0.0068(8) 0.0006(8)
C17 0.0209(10) 0.0144(10) 0.0240(11) -0.0022(8) 0.0062(9) 0.0012(8)
C18 0.0259(11) 0.0171(10) 0.0200(11) 0.0000(8) 0.0054(9) 0.0007(9)
C19 0.0232(11) 0.0129(10) 0.0310(12) -0.0025(8) 0.0097(9) 0.0027(8)
C20 0.0178(10) 0.0160(10) 0.0293(12) -0.0016(9) 0.0033(9) 0.0013(8)
C21 0.0218(10) 0.0113(9) 0.0253(11) -0.0034(8) 0.0022(9) 0.0021(8)
C22 0.0228(11) 0.0273(12) 0.0277(12) -0.0002(9) 0.0026(9) 0.0019(9)
C23 0.0254(12) 0.0271(12) 0.0356(13) 0.0029(10) 0.0093(10) -0.0005(10)
C24 0.0228(11) 0.0309(12) 0.0246(11) -0.0010(9) 0.0042(9) -0.0033(9)
C25 0.0210(10) 0.0141(10) 0.0249(11) 0.0025(8) 0.0063(9) 0.0019(8)
C26 0.0169(10) 0.0133(10) 0.0255(11) -0.0005(8) 0.0067(8) 0.0004(8)
C27 0.0178(10) 0.0147(10) 0.0267(11) -0.0030(8) 0.0032(8) 0.0016(8)
C28 0.0269(11) 0.0164(10) 0.0290(12) -0.0005(9) 0.0052(9) -0.0033(9)
C29 0.0298(12) 0.0230(11) 0.0253(12) 0.0016(9) 0.0026(9) -0.0024(9)
C30 0.0191(10) 0.0173(10) 0.0302(12) -0.0042(9) 0.0018(9) 0.0013(8)
C31 0.0214(11) 0.0143(10) 0.0356(13) -0.0008(9) 0.0029(9) -0.0026(8)
C32 0.0216(11) 0.0184(10) 0.0260(11) 0.0024(9) 0.0035(9) -0.0007(9)
C33 0.0275(12) 0.0215(11) 0.0320(12) -0.0072(9) 0.0013(10) -0.0008(9)
C34 0.0359(13) 0.0223(12) 0.0465(15) -0.0098(11) -0.0026(11) -0.0046(10)
C35 0.0319(13) 0.0316(13) 0.0344(13) -0.0071(10) -0.0048(10) -0.0012(10)
C36 0.0366(14) 0.0353(14) 0.0421(15) -0.0166(11) 0.0053(11) -0.0016(11)
C37 0.0474(16) 0.0422(15) 0.0323(14) 0.0076(11) -0.0035(12) -0.0161(13)
C38 0.0267(13) 0.066(2) 0.0468(16) 0.0272(15) -0.0010(12) -0.0056(13)
C39 0.0407(15) 0.0530(18) 0.0512(17) 0.0158(14) 0.0155(13) 0.0157(13)
C40 0.0432(15) 0.0415(15) 0.0386(14) -0.0037(12) 0.0058(12) 0.0059(12)
C41 0.0293(13) 0.0409(14) 0.0353(14) -0.0024(11) -0.0028(10) -0.0004(11)
C42 0.0382(14) 0.0321(13) 0.0348(14) 0.0031(11) 0.0044(11) 0.0017(11)

loop_
_atom_type_symbol
_atom_type_description
_atom_type_scat_dispersion_real
_atom_type_scat_dispersion_imag
_atom_type_scat_source
C C 0.0033 0.0016 'International Tables Vol C Tables 4.2.6.8 and 6.1.1.4'
H H 0.0000 0.0000 'International Tables Vol C Tables 4.2.6.8 and 6.1.1.4'
N N 0.0061 0.0033 'International Tables Vol C Tables 4.2.6.8 and 6.1.1.4'
O O 0.0106 0.0060 'International Tables Vol C Tables 4.2.6.8 and 6.1.1.4'

loop_
_geom_angle_atom_site_label_1
_geom_angle_atom_site_label_2
_geom_angle_atom_site_label_3
_geom_angle
C2 N1 C16 119.10(16)
C2 N1 C1 123.94(16)
C16 N1 C1 116.79(15)
N2 C1 C25 119.59(16)
N2 C1 N1 111.16(15)
C25 C1 N1 118.57(16)
N2 C1 C26 123.10(16)
C25 C1 C26 51.97(13)
N1 C1 C26 120.48(16)
C4 N2 C7 117.61(16)
C4 N2 C1 123.10(16)
C7 N2 C1 118.97(15)
O1 C2 N1 121.38(18)
O1 C2 C3 122.27(17)
N1 C2 C3 116.33(17)
C2 C3 C6 110.54(16)
C2 C3 C4 111.46(16)
C6 C3 C4 110.01(16)
C2 C3 C5 107.54(16)
C6 C3 C5 109.40(16)
C4 C3 C5 107.80(16)
O2 C4 N2 121.84(18)
O2 C4 C3 121.42(17)
N2 C4 C3 116.69(17)
C3 C5 H5A 109.5
C3 C5 H5B 109.5
H5A C5 H5B 109.5
C3 C5 H5C 109.5
H5A C5 H5C 109.5
H5B C5 H5C 109.5
C3 C6 H6A 109.5
C3 C6 H6B 109.5
H6A C6 H6B 109.5
C3 C6 H6C 109.5
H6A C6 H6C 109.5
H6B C6 H6C 109.5
C12 C7 C8 121.16(18)
C12 C7 N2 118.75(17)
C8 C7 N2 120.04(18)
C9 C8 C7 117.93(19)
C9 C8 C15 119.21(19)
C7 C8 C15 122.84(18)
C10 C9 C8 122.69(19)
C10 C9 H9A 118.7
C8 C9 H9A 118.7
C9 C10 C11 117.53(19)
C9 C10 C14 120.65(19)
C11 C10 C14 121.82(19)
C10 C11 C12 122.15(19)
C10 C11 H11A 118.9
C12 C11 H11A 118.9
C11 C12 C7 118.45(18)
C11 C12 C13 119.41(18)
C7 C12 C13 122.13(18)
C12 C13 H13A 109.5
C12 C13 H13B 109.5
H13A C13 H13B 109.5
C12 C13 H13C 109.5
H13A C13 H13C 109.5
H13B C13 H13C 109.5
C10 C14 H14A 109.5
C10 C14 H14B 109.5
H14A C14 H14B 109.5
C10 C14 H14C 109.5
H14A C14 H14C 109.5
H14B C14 H14C 109.5
C8 C15 H15A 109.5
C8 C15 H15B 109.5
H15A C15 H15B 109.5
C8 C15 H15C 109.5
H15A C15 H15C 109.5
H15B C15 H15C 109.5
C17 C16 C21 121.63(18)
C17 C16 N1 119.02(17)
C21 C16 N1 119.32(17)
C18 C17 C16 118.25(18)
C18 C17 C24 119.56(18)
C16 C17 C24 122.19(18)
C19 C18 C17 121.69(19)
C19 C18 H18A 119.2
C17 C18 H18A 119.2
C20 C19 C18 118.32(19)
C20 C19 C23 121.66(19)
C18 C19 C23 119.99(19)
C19 C20 C21 122.19(19)
C19 C20 H20A 118.9
C21 C20 H20A 118.9
C20 C21 C16 117.67(18)
C20 C21 C22 120.15(18)
C16 C21 C22 122.17(18)
C21 C22 H22A 109.5
C21 C22 H22B 109.5
H22A C22 H22B 109.5
C21 C22 H22C 109.5
H22A C22 H22C 109.5
H22B C22 H22C 109.5
C19 C23 H23A 109.5
C19 C23 H23B 109.5
H23A C23 H23B 109.5
C19 C23 H23C 109.5
H23A C23 H23C 109.5
H23B C23 H23C 109.5
C17 C24 H24A 109.5
C17 C24 H24B 109.5
H24A C24 H24B 109.5
C17 C24 H24C 109.5
H24A C24 H24C 109.5
H24B C24 H24C 109.5
C26 C25 C1 65.46(14)
C26 C25 H25A 147.3
C1 C25 H25A 147.3
C25 C26 C27 144.16(19)
C25 C26 C1 62.57(14)
C27 C26 C1 153.22(18)
C28 C27 C32 117.63(18)
C28 C27 C26 124.74(18)
C32 C27 C26 117.57(18)
C29 C28 C27 120.57(19)
C29 C28 H28A 119.7
C27 C28 H28A 119.7
C28 C29 C30 122.1(2)
C28 C29 H29A 119.0
C30 C29 H29A 119.0
C31 C30 C29 116.66(19)
C31 C30 C33 123.02(19)
C29 C30 C33 120.30(19)
C32 C31 C30 121.65(19)
C32 C31 H31A 119.2
C30 C31 H31A 119.2
C31 C32 C27 121.2(2)
C31 C32 H32A 119.4
C27 C32 H32A 119.4
C34 C33 C30 112.24(19)
C34 C33 C35 108.48(19)
C30 C33 C35 109.89(18)
C34 C33 C36 108.27(19)
C30 C33 C36 108.70(18)
C35 C33 C36 109.2(2)
C33 C34 H34A 109.5
C33 C34 H34B 109.5
H34A C34 H34B 109.5
C33 C34 H34C 109.5
H34A C34 H34C 109.5
H34B C34 H34C 109.5
C33 C35 H35A 109.5
C33 C35 H35B 109.5
H35A C35 H35B 109.5
C33 C35 H35C 109.5
H35A C35 H35C 109.5
H35B C35 H35C 109.5
C33 C36 H36A 109.5
C33 C36 H36B 109.5
H36A C36 H36B 109.5
C33 C36 H36C 109.5
H36A C36 H36C 109.5
H36B C36 H36C 109.5
C42 C37 C38 119.8(2)
C42 C37 H37A 120.1
C38 C37 H37A 120.1
C39 C38 C37 120.0(2)
C39 C38 H38A 120.0
C37 C38 H38A 120.0
C40 C39 C38 120.1(3)
C40 C39 H39A 120.0
C38 C39 H39A 120.0
C41 C40 C39 119.7(3)
C41 C40 H40A 120.2
C39 C40 H40A 120.2
C42 C41 C40 120.7(2)
C42 C41 H41A 119.6
C40 C41 H41A 119.6
C41 C42 C37 119.8(2)
C41 C42 H42A 120.1
C37 C42 H42A 120.1

loop_
_geom_bond_atom_site_label_1
_geom_bond_atom_site_label_2
_geom_bond_distance
O1 C2 1.236(2)
N1 C2 1.368(3)
N1 C16 1.456(3)
N1 C1 1.478(2)
C1 N2 1.465(2)
C1 C25 1.471(3)
C1 C26 1.508(3)
N2 C4 1.374(3)
N2 C7 1.463(2)
O2 C4 1.231(2)
C2 C3 1.526(3)
C3 C6 1.532(3)
C3 C4 1.535(3)
C3 C5 1.553(3)
C5 H5A 0.9600
C5 H5B 0.9600
C5 H5C 0.9600
C6 H6A 0.9600
C6 H6B 0.9600
C6 H6C 0.9600
C7 C12 1.401(3)
C7 C8 1.402(3)
C8 C9 1.400(3)
C8 C15 1.512(3)
C9 C10 1.393(3)
C9 H9A 0.9300
C10 C11 1.394(3)
C10 C14 1.514(3)
C11 C12 1.400(3)
C11 H11A 0.9300
C12 C13 1.508(3)
C13 H13A 0.9600
C13 H13B 0.9600
C13 H13C 0.9600
C14 H14A 0.9600
C14 H14B 0.9600
C14 H14C 0.9600
C15 H15A 0.9600
C15 H15B 0.9600
C15 H15C 0.9600
C16 C17 1.401(3)
C16 C21 1.407(3)
C17 C18 1.401(3)
C17 C24 1.514(3)
C18 C19 1.397(3)
C18 H18A 0.9300
C19 C20 1.393(3)
C19 C23 1.515(3)
C20 C21 1.402(3)
C20 H20A 0.9300
C21 C22 1.510(3)
C22 H22A 0.9600
C22 H22B 0.9600
C22 H22C 0.9600
C23 H23A 0.9600
C23 H23B 0.9600
C23 H23C 0.9600
C24 H24A 0.9600
C24 H24B 0.9600
C24 H24C 0.9600
C25 C26 1.306(3)
C25 H25A 0.9300
C26 C27 1.461(3)
C27 C28 1.402(3)
C27 C32 1.402(3)
C28 C29 1.390(3)
C28 H28A 0.9300
C29 C30 1.405(3)
C29 H29A 0.9300
C30 C31 1.400(3)
C30 C33 1.537(3)
C31 C32 1.387(3)
C31 H31A 0.9300
C32 H32A 0.9300
C33 C34 1.537(3)
C33 C35 1.541(3)
C33 C36 1.549(3)
C34 H34A 0.9600
C34 H34B 0.9600
C34 H34C 0.9600
C35 H35A 0.9600
C35 H35B 0.9600
C35 H35C 0.9600
C36 H36A 0.9600
C36 H36B 0.9600
C36 H36C 0.9600
C37 C42 1.387(4)
C37 C38 1.390(4)
C37 H37A 0.9300
C38 C39 1.385(4)
C38 H38A 0.9300
C39 C40 1.384(4)
C39 H39A 0.9300
C40 C41 1.382(4)
C40 H40A 0.9300
C41 C42 1.380(3)
C41 H41A 0.9300
C42 H42A 0.9300

loop_
_cod_related_entry_id
_cod_related_entry_database
_cod_related_entry_code
1 ChemSpider 30660610
